data_2217816
loop_
_publ_author_name
'Shad, Hazoor A.'
'Chohan, Zahid H.'
'Tahir, M. Nawaz'
'Khan, Islam Ullah'

_publ_section_title
4-Chloro-2-[(<i>E</i>)-({4-[<i>N</i>-(3,4-dimethylisoxazol-5-yl)sulfamoyl]phenyl}iminio)methyl]phenolate
_journal_coeditor_code PV2068
_journal_issue 3
_journal_name_full 'Acta Crystallographica Section E'
_journal_page_first o635
_journal_paper_doi 10.1107/S1600536808005321
_journal_volume 64
_journal_year 2008
_chemical_formula_iupac 'C18 H16 Cl N3 O4 S'
_chemical_formula_moiety 'C18 H16 Cl N3 O4 S'
_chemical_formula_sum 'C18 H16 Cl N3 O4 S'
_chemical_formula_weight 405.85
_chemical_melting_point 509
_chemical_name_systematic
;
4-Chloro-2-[(E)-({4-[N-(3,4-dimethylisoxazol-5-
yl)sulfamoyl]phenyl}iminio)methyl]phenolate
;
_space_group_IT_number 14
_symmetry_cell_setting monoclinic
_symmetry_space_group_name_Hall '-P 2yn'
_symmetry_space_group_name_H-M 'P 1 21/n 1'
_atom_sites_solution_hydrogens geom
_atom_sites_solution_primary direct
_atom_sites_solution_secondary difmap
_audit_creation_method SHELXL-97
_cell_angle_alpha 90.00
_cell_angle_beta 94.081(2)
_cell_angle_gamma 90.00
_cell_formula_units_Z 4
_cell_length_a 15.1871(6)
_cell_length_b 7.2555(3)
_cell_length_c 16.6267(7)
_cell_measurement_reflns_used 2465
_cell_measurement_temperature 296(2)
_cell_measurement_theta_max 28.68
_cell_measurement_theta_min 2.17
_cell_volume 1827.45(13)
_computing_cell_refinement 'APEX2 (Bruker, 2007)'
_computing_data_collection 'APEX2 (Bruker, 2007)'
_computing_data_reduction 'SAINT (Bruker, 2007)'
_computing_molecular_graphics 'ORTEP-3 for Windows (Farrugia, 1997) and PLATON (Spek, 2003)'
_computing_publication_material 'WinGx (Farrugia, 1999) and PLATON (Spek, 2003)'
_computing_structure_refinement 'SHELXL97 (Sheldrick, 2008)'
_computing_structure_solution 'SHELXS97 (Sheldrick, 2008)'
_diffrn_ambient_temperature 296(2)
_diffrn_detector_area_resol_mean 7.40
_diffrn_measured_fraction_theta_full 0.998
_diffrn_measured_fraction_theta_max 0.998
_diffrn_measurement_device_type 'Bruker Kappa APEXII CCD'
_diffrn_measurement_method \w
_diffrn_radiation_monochromator graphite
_diffrn_radiation_source 'fine-focus sealed tube'
_diffrn_radiation_type MoK\a
_diffrn_radiation_wavelength 0.71073
_diffrn_reflns_av_R_equivalents 0.0282
_diffrn_reflns_av_sigmaI/netI 0.0277
_diffrn_reflns_limit_h_max 20
_diffrn_reflns_limit_h_min -20
_diffrn_reflns_limit_k_max 9
_diffrn_reflns_limit_k_min -9
_diffrn_reflns_limit_l_max 22
_diffrn_reflns_limit_l_min -22
_diffrn_reflns_number 18429
_diffrn_reflns_theta_full 28.60
_diffrn_reflns_theta_max 28.60
_diffrn_reflns_theta_min 1.75
_diffrn_standards_number 0
_exptl_absorpt_coefficient_mu 0.354
_exptl_absorpt_correction_T_max 0.935
_exptl_absorpt_correction_T_min 0.886
_exptl_absorpt_correction_type multi-scan
_exptl_absorpt_process_details '(SADABS; Bruker, 2005)'
_exptl_crystal_colour red
_exptl_crystal_density_diffrn 1.475
_exptl_crystal_density_method 'not measured'
_exptl_crystal_description prismatic
_exptl_crystal_F_000 840
_exptl_crystal_size_max 0.30
_exptl_crystal_size_mid 0.25
_exptl_crystal_size_min 0.20
_refine_diff_density_max 0.376
_refine_diff_density_min -0.225
_refine_ls_extinction_method none
_refine_ls_goodness_of_fit_ref 1.042
_refine_ls_hydrogen_treatment mixed
_refine_ls_matrix_type full
_refine_ls_number_parameters 250
_refine_ls_number_reflns 3443
_refine_ls_number_restraints 0
_refine_ls_restrained_S_all 1.042
_refine_ls_R_factor_all 0.0615
_refine_ls_R_factor_gt 0.0423
_refine_ls_shift/su_max 0.001
_refine_ls_shift/su_mean 0.000
_refine_ls_structure_factor_coef Fsqd
_refine_ls_weighting_details 'calc w=1/[\s^2^(Fo^2^)+(0.0619P)^2^+0.5575P] where P=(Fo^2^+2Fc^2^)/3'
_refine_ls_weighting_scheme calc
_refine_ls_wR_factor_gt 0.1105
_refine_ls_wR_factor_ref 0.1272
_reflns_number_gt 3443
_reflns_number_total 4669
_reflns_threshold_expression I>2\s(I)
_cod_data_source_file pv2068.cif
_cod_data_source_block I
_cod_original_sg_symbol_H-M 'P 21/n'
_cod_database_code 2217816
_cod_database_fobs_code 2217816

loop_
_symmetry_equiv_pos_as_xyz
'x, y, z'
'-x+1/2, y+1/2, -z+1/2'
'-x, -y, -z'
'x-1/2, -y-1/2, z-1/2'

loop_
_atom_site_type_symbol
_atom_site_label
_atom_site_fract_x
_atom_site_fract_y
_atom_site_fract_z
_atom_site_U_iso_or_equiv
_atom_site_adp_type
_atom_site_calc_flag
_atom_site_refinement_flags
_atom_site_occupancy
Cl Cl1 0.87797(4) -0.43370(8) 0.58505(4) 0.06440(19) Uani d . 1
S S1 0.60762(4) 0.99136(7) 0.32843(3) 0.04563(15) Uani d . 1
O O1 0.62180(10) 0.1417(2) 0.64974(8) 0.0504(4) Uani d . 1
O O2 0.68281(11) 1.0347(2) 0.28554(11) 0.0678(5) Uani d . 1
O O3 0.56667(13) 1.1279(2) 0.37529(10) 0.0676(5) Uani d . 1
O O4 0.59283(10) 0.8115(2) 0.14720(8) 0.0529(4) Uani d . 1
N N1 0.67536(10) 0.3239(2) 0.52967(9) 0.0368(3) Uani d . 1
H H1 0.6445(13) 0.312(3) 0.5715(13) 0.044 Uiso d . 1
N N2 0.52879(11) 0.9215(2) 0.26153(10) 0.0400(4) Uani d . 1
H H2 0.4845(15) 0.908(3) 0.2832(13) 0.048 Uiso d . 1
N N3 0.59687(15) 0.6461(3) 0.10209(12) 0.0666(6) Uani d . 1
C C1 0.73875(12) 0.0376(3) 0.57297(11) 0.0378(4) Uani d . 1
C C2 0.68045(13) 0.0167(3) 0.63625(11) 0.0395(4) Uani d . 1
C C3 0.68941(15) -0.1451(3) 0.68403(12) 0.0471(5) Uani d . 1
H H3 0.6540 -0.1608 0.7269 0.057 Uiso calc R 1
C C4 0.74946(15) -0.2786(3) 0.66788(12) 0.0496(5) Uani d . 1
H H4 0.7533 -0.3850 0.6991 0.059 Uiso calc R 1
C C5 0.80496(13) -0.2571(3) 0.60509(12) 0.0449(4) Uani d . 1
C C6 0.80079(12) -0.1021(3) 0.55890(12) 0.0438(4) Uani d . 1
H H6 0.8389 -0.0879 0.5179 0.053 Uiso calc R 1
C C7 0.73313(12) 0.1937(3) 0.52144(11) 0.0392(4) Uani d . 1
H H7 0.7717 0.2033 0.4807 0.047 Uiso calc R 1
C C8 0.66304(11) 0.4819(2) 0.48013(10) 0.0343(4) Uani d . 1
C C9 0.60243(11) 0.6121(3) 0.50340(10) 0.0360(4) Uani d . 1
H H9 0.5724 0.5928 0.5495 0.043 Uiso calc R 1
C C10 0.58692(12) 0.7701(3) 0.45801(11) 0.0388(4) Uani d . 1
H H10 0.5463 0.8572 0.4732 0.047 Uiso calc R 1
C C11 0.63252(12) 0.7973(3) 0.38967(10) 0.0366(4) Uani d . 1
C C12 0.69331(13) 0.6678(3) 0.36602(11) 0.0425(4) Uani d . 1
H H12 0.7239 0.6883 0.3203 0.051 Uiso calc R 1
C C13 0.70799(13) 0.5089(3) 0.41075(11) 0.0423(4) Uani d . 1
H H13 0.7475 0.4206 0.3947 0.051 Uiso calc R 1
C C14 0.54518(11) 0.7736(3) 0.21080(10) 0.0373(4) Uani d . 1
C C15 0.51814(13) 0.5968(3) 0.20979(11) 0.0417(4) Uani d . 1
C C16 0.55223(16) 0.5232(3) 0.13954(13) 0.0537(5) Uani d . 1
C C17 0.46521(19) 0.4975(3) 0.26793(16) 0.0662(7) Uani d . 1
H H17A 0.4152 0.4405 0.2394 0.099 Uiso calc R 1
H H17B 0.4453 0.5832 0.3067 0.099 Uiso calc R 1
H H17C 0.5010 0.4045 0.2952 0.099 Uiso calc R 1
C C18 0.5413(2) 0.3294(4) 0.10901(18) 0.0851(9) Uani d . 1
H H18A 0.5263 0.3313 0.0519 0.128 Uiso calc R 1
H H18B 0.4951 0.2697 0.1357 0.128 Uiso calc R 1
H H18C 0.5956 0.2631 0.1198 0.128 Uiso calc R 1

loop_
_atom_site_aniso_label
_atom_site_aniso_U_11
_atom_site_aniso_U_22
_atom_site_aniso_U_33
_atom_site_aniso_U_12
_atom_site_aniso_U_13
_atom_site_aniso_U_23
Cl1 0.0529(3) 0.0449(3) 0.0932(5) 0.0139(2) -0.0106(3) 0.0027(3)
S1 0.0563(3) 0.0317(2) 0.0478(3) -0.0073(2) -0.0044(2) 0.0078(2)
O1 0.0551(8) 0.0479(8) 0.0507(8) 0.0055(7) 0.0206(7) 0.0053(6)
O2 0.0592(9) 0.0676(11) 0.0756(11) -0.0261(8) -0.0034(8) 0.0294(9)
O3 0.1035(13) 0.0312(8) 0.0657(10) 0.0075(8) -0.0100(9) -0.0040(7)
O4 0.0582(9) 0.0546(9) 0.0484(8) -0.0151(7) 0.0214(7) 0.0025(7)
N1 0.0385(8) 0.0379(8) 0.0343(7) 0.0015(6) 0.0054(6) 0.0063(6)
N2 0.0404(8) 0.0388(9) 0.0407(8) -0.0005(7) 0.0033(7) 0.0074(7)
N3 0.0833(14) 0.0628(13) 0.0581(11) -0.0124(11) 0.0358(10) -0.0091(10)
C1 0.0368(9) 0.0371(10) 0.0389(9) 0.0000(7) -0.0002(7) 0.0046(7)
C2 0.0434(10) 0.0396(10) 0.0352(9) -0.0060(8) 0.0006(7) -0.0005(7)
C3 0.0613(12) 0.0411(11) 0.0393(10) -0.0094(9) 0.0056(9) 0.0045(8)
C4 0.0646(13) 0.0362(10) 0.0456(11) -0.0067(9) -0.0124(9) 0.0088(8)
C5 0.0409(10) 0.0388(10) 0.0530(11) 0.0032(8) -0.0103(8) 0.0002(9)
C6 0.0382(9) 0.0440(11) 0.0495(11) 0.0044(8) 0.0050(8) 0.0056(9)
C7 0.0380(9) 0.0399(10) 0.0402(9) 0.0019(8) 0.0071(7) 0.0053(8)
C8 0.0344(8) 0.0353(9) 0.0329(8) -0.0015(7) 0.0004(7) 0.0024(7)
C9 0.0369(9) 0.0403(10) 0.0311(8) 0.0004(7) 0.0041(7) 0.0002(7)
C10 0.0407(9) 0.0360(10) 0.0396(9) 0.0043(8) 0.0025(7) -0.0031(7)
C11 0.0408(9) 0.0318(9) 0.0366(9) -0.0027(7) -0.0019(7) 0.0037(7)
C12 0.0440(10) 0.0475(11) 0.0372(9) 0.0026(8) 0.0100(8) 0.0072(8)
C13 0.0434(10) 0.0439(11) 0.0407(9) 0.0104(8) 0.0104(8) 0.0051(8)
C14 0.0345(8) 0.0433(10) 0.0344(8) -0.0016(7) 0.0049(7) 0.0088(7)
C15 0.0440(10) 0.0384(10) 0.0438(10) 0.0004(8) 0.0102(8) 0.0071(8)
C16 0.0598(13) 0.0524(13) 0.0509(12) -0.0057(10) 0.0174(10) -0.0027(10)
C17 0.0873(18) 0.0405(12) 0.0762(16) -0.0041(12) 0.0425(14) 0.0115(11)
C18 0.118(2) 0.0623(17) 0.0799(18) -0.0154(17) 0.0424(18) -0.0195(14)

loop_
_atom_type_symbol
_atom_type_description
_atom_type_scat_dispersion_real
_atom_type_scat_dispersion_imag
_atom_type_scat_source
C C 0.0033 0.0016 'International Tables Vol C Tables 4.2.6.8 and 6.1.1.4'
H H 0.0000 0.0000 'International Tables Vol C Tables 4.2.6.8 and 6.1.1.4'
N N 0.0061 0.0033 'International Tables Vol C Tables 4.2.6.8 and 6.1.1.4'
O O 0.0106 0.0060 'International Tables Vol C Tables 4.2.6.8 and 6.1.1.4'
S S 0.1246 0.1234 'International Tables Vol C Tables 4.2.6.8 and 6.1.1.4'
Cl Cl 0.1484 0.1585 'International Tables Vol C Tables 4.2.6.8 and 6.1.1.4'

loop_
_geom_angle_atom_site_label_1
_geom_angle_atom_site_label_2
_geom_angle_atom_site_label_3
_geom_angle
_geom_angle_publ_flag
O2 S1 O3 121.02(11) n
O2 S1 N2 107.38(10) n
O3 S1 N2 104.86(10) n
O2 S1 C11 108.61(10) n
O3 S1 C11 108.80(9) n
N2 S1 C11 105.00(8) n
C14 O4 N3 106.69(15) n
C7 N1 C8 126.00(15) n
C7 N1 H1 114.5(14) n
C8 N1 H1 119.4(14) n
C14 N2 S1 119.29(13) n
C14 N2 H2 111.7(17) n
S1 N2 H2 109.3(16) n
C16 N3 O4 106.39(16) n
C6 C1 C7 118.96(16) n
C6 C1 C2 119.99(17) n
C7 C1 C2 121.00(17) n
O1 C2 C3 121.31(17) n
O1 C2 C1 121.30(17) n
C3 C2 C1 117.38(18) n
C4 C3 C2 120.93(18) n
C4 C3 H3 119.5 n
C2 C3 H3 119.5 n
C3 C4 C5 120.87(18) n
C3 C4 H4 119.6 n
C5 C4 H4 119.6 n
C6 C5 C4 120.53(19) n
C6 C5 Cl1 120.31(16) n
C4 C5 Cl1 119.15(16) n
C5 C6 C1 120.25(18) n
C5 C6 H6 119.9 n
C1 C6 H6 119.9 n
N1 C7 C1 121.81(16) n
N1 C7 H7 119.1 n
C1 C7 H7 119.1 n
C9 C8 C13 120.42(16) n
C9 C8 N1 116.75(15) n
C13 C8 N1 122.83(16) n
C10 C9 C8 120.05(16) n
C10 C9 H9 120.0 n
C8 C9 H9 120.0 n
C9 C10 C11 119.31(17) n
C9 C10 H10 120.3 n
C11 C10 H10 120.3 n
C10 C11 C12 121.02(17) n
C10 C11 S1 119.21(14) n
C12 C11 S1 119.64(13) n
C13 C12 C11 119.70(16) n
C13 C12 H12 120.1 n
C11 C12 H12 120.1 n
C12 C13 C8 119.50(17) n
C12 C13 H13 120.3 n
C8 C13 H13 120.3 n
C15 C14 O4 111.35(17) n
C15 C14 N2 132.18(16) n
O4 C14 N2 116.35(16) n
C14 C15 C16 103.91(17) n
C14 C15 C17 129.22(19) n
C16 C15 C17 126.9(2) n
N3 C16 C15 111.7(2) n
N3 C16 C18 121.8(2) n
C15 C16 C18 126.5(2) n
C15 C17 H17A 109.5 n
C15 C17 H17B 109.5 n
H17A C17 H17B 109.5 n
C15 C17 H17C 109.5 n
H17A C17 H17C 109.5 n
H17B C17 H17C 109.5 n
C16 C18 H18A 109.5 n
C16 C18 H18B 109.5 n
H18A C18 H18B 109.5 n
C16 C18 H18C 109.5 n
H18A C18 H18C 109.5 n
H18B C18 H18C 109.5 n

loop_
_geom_bond_atom_site_label_1
_geom_bond_atom_site_label_2
_geom_bond_distance
_geom_bond_publ_flag
Cl1 C5 1.742(2) n
S1 O2 1.4238(17) n
S1 O3 1.4298(17) n
S1 N2 1.6545(17) n
S1 C11 1.7630(18) n
O1 C2 1.302(2) n
O4 C14 1.351(2) n
O4 N3 1.419(2) n
N1 C7 1.303(2) n
N1 C8 1.416(2) n
N1 H1 0.87(2) n
N2 C14 1.399(2) n
N2 H2 0.79(2) n
N3 C16 1.305(3) n
C1 C6 1.415(3) n
C1 C7 1.419(3) n
C1 C2 1.431(2) n
C2 C3 1.419(3) n
C3 C4 1.370(3) n
C3 H3 0.9300 n
C4 C5 1.396(3) n
C4 H4 0.9300 n
C5 C6 1.361(3) n
C6 H6 0.9300 n
C7 H7 0.9300 n
C8 C9 1.393(2) n
C8 C13 1.395(2) n
C9 C10 1.383(3) n
C9 H9 0.9300 n
C10 C11 1.386(2) n
C10 H10 0.9300 n
C11 C12 1.393(3) n
C12 C13 1.382(3) n
C12 H12 0.9300 n
C13 H13 0.9300 n
C14 C15 1.346(3) n
C15 C16 1.415(3) n
C15 C17 1.487(3) n
C16 C18 1.501(3) n
C17 H17A 0.9600 n
C17 H17B 0.9600 n
C17 H17C 0.9600 n
C18 H18A 0.9600 n
C18 H18B 0.9600 n
C18 H18C 0.9600 n

loop_
_geom_hbond_atom_site_label_D
_geom_hbond_atom_site_label_H
_geom_hbond_atom_site_label_A
_geom_hbond_site_symmetry_A
_geom_hbond_distance_DH
_geom_hbond_distance_HA
_geom_hbond_distance_DA
_geom_hbond_angle_DHA
N1 H1 O1 1_555 0.87(2) 1.85(2) 2.574(2) 140(2)
C7 H7 N3 2_645 0.93 2.54 3.429(3) 161
C12 H12 O2 2_645 0.93 2.59 3.391(3) 145
C17 H17C O3 1_545 0.96 2.57 3.516(3) 168
C17 H17B O1 3_666 0.96 2.38 3.276(3) 156
N2 H2 O1 3_666 0.79(2) 2.06(2) 2.846(2) 173(2)

loop_
_geom_torsion_atom_site_label_1
_geom_torsion_atom_site_label_2
_geom_torsion_atom_site_label_3
_geom_torsion_atom_site_label_4
_geom_torsion
_geom_torsion_publ_flag
O2 S1 N2 C14 56.27(16) n
O3 S1 N2 C14 -173.81(14) n
C11 S1 N2 C14 -59.20(15) n
C14 O4 N3 C16 0.6(2) n
C6 C1 C2 O1 -178.92(18) n
C7 C1 C2 O1 -1.5(3) n
C6 C1 C2 C3 1.4(3) n
C7 C1 C2 C3 178.83(18) n
O1 C2 C3 C4 177.98(19) n
C1 C2 C3 C4 -2.4(3) n
C2 C3 C4 C5 1.5(3) n
C3 C4 C5 C6 0.4(3) n
C3 C4 C5 Cl1 -178.14(16) n
C4 C5 C6 C1 -1.3(3) n
Cl1 C5 C6 C1 177.20(15) n
C7 C1 C6 C5 -177.06(18) n
C2 C1 C6 C5 0.4(3) n
C8 N1 C7 C1 -178.19(17) n
C6 C1 C7 N1 177.69(19) n
C2 C1 C7 N1 0.3(3) n
C7 N1 C8 C9 -174.85(18) n
C7 N1 C8 C13 5.6(3) n
C13 C8 C9 C10 -0.5(3) n
N1 C8 C9 C10 179.96(16) n
C8 C9 C10 C11 -0.3(3) n
C9 C10 C11 C12 0.2(3) n
C9 C10 C11 S1 176.02(14) n
O2 S1 C11 C10 155.29(15) n
O3 S1 C11 C10 21.74(19) n
N2 S1 C11 C10 -90.09(16) n
O2 S1 C11 C12 -28.85(19) n
O3 S1 C11 C12 -162.40(16) n
N2 S1 C11 C12 85.77(17) n
C10 C11 C12 C13 0.6(3) n
S1 C11 C12 C13 -175.17(16) n
C11 C12 C13 C8 -1.4(3) n
C9 C8 C13 C12 1.3(3) n
N1 C8 C13 C12 -179.16(18) n
N3 O4 C14 C15 -0.2(2) n
N3 O4 C14 N2 -176.68(17) n
S1 N2 C14 C15 105.9(2) n
S1 N2 C14 O4 -78.51(19) n
O4 C14 C15 C16 -0.2(2) n
N2 C14 C15 C16 175.5(2) n
O4 C14 C15 C17 179.5(2) n
N2 C14 C15 C17 -4.7(4) n
O4 N3 C16 C15 -0.7(3) n
O4 N3 C16 C18 179.6(3) n
C14 C15 C16 N3 0.6(3) n
C17 C15 C16 N3 -179.2(2) n
C14 C15 C16 C18 -179.8(3) n
C17 C15 C16 C18 0.4(4) n

loop_
_cod_related_entry_id
_cod_related_entry_database
_cod_related_entry_code
1 ChemSpider 30655452
